data_7205584
loop_
_publ_author_name
'Kole, Goutam Kumar'
'Tan, Geok Kheng'
'Vittal, Jagadese J.'

_publ_section_title
;
 Crystal engineering studies on the salts of
 trans-4,4&#x2032;-stilbenedicarboxylic acid in the context of solid
 state [2 + 2] cycloaddition reaction
;
_journal_issue 9
_journal_name_full CrystEngComm
_journal_page_first 3138
_journal_paper_doi 10.1039/c0ce00224k
_journal_volume 13
_journal_year 2011
_chemical_formula_sum 'C18 H20 N2 O4'
_chemical_formula_weight 328.36
_chemical_name_systematic
;
?
;
_space_group_IT_number 14
_symmetry_cell_setting monoclinic
_symmetry_space_group_name_Hall '-P 2ybc'
_symmetry_space_group_name_H-M 'P 1 21/c 1'
_atom_sites_solution_hydrogens geom
_atom_sites_solution_primary direct
_atom_sites_solution_secondary difmap
_audit_creation_method SHELXL-97
_cell_angle_alpha 90.00
_cell_angle_beta 94.400(5)
_cell_angle_gamma 90.00
_cell_formula_units_Z 2
_cell_length_a 10.156(2)
_cell_length_b 9.334(2)
_cell_length_c 8.385(2)
_cell_measurement_reflns_used 492
_cell_measurement_temperature 100(2)
_cell_measurement_theta_max 24.23
_cell_measurement_theta_min 3.27
_cell_volume 792.5(3)
_computing_cell_refinement 'Bruker SMART'
_computing_data_collection 'Bruker SMART'
_computing_data_reduction 'Bruker SAINT'
_computing_molecular_graphics 'Bruker SHELXTL'
_computing_publication_material 'Bruker SHELXTL'
_computing_structure_refinement 'SHELXL-97 (Sheldrick, 1997)'
_computing_structure_solution 'SHELXS-97 (Sheldrick, 1990)'
_diffrn_ambient_temperature 100(2)
_diffrn_measured_fraction_theta_full 0.997
_diffrn_measured_fraction_theta_max 0.997
_diffrn_measurement_device_type 'CCD area detector'
_diffrn_measurement_method 'phi and omega scans'
_diffrn_radiation_monochromator graphite
_diffrn_radiation_source 'fine-focus sealed tube'
_diffrn_radiation_type MoK\a
_diffrn_radiation_wavelength 0.71073
_diffrn_reflns_av_R_equivalents 0.0701
_diffrn_reflns_av_sigmaI/netI 0.0849
_diffrn_reflns_limit_h_max 12
_diffrn_reflns_limit_h_min -13
_diffrn_reflns_limit_k_max 10
_diffrn_reflns_limit_k_min -12
_diffrn_reflns_limit_l_max 6
_diffrn_reflns_limit_l_min -10
_diffrn_reflns_number 4309
_diffrn_reflns_theta_full 27.50
_diffrn_reflns_theta_max 27.50
_diffrn_reflns_theta_min 2.01
_exptl_absorpt_coefficient_mu 0.098
_exptl_absorpt_correction_T_max 0.9941
_exptl_absorpt_correction_T_min 0.9712
_exptl_absorpt_correction_type multi-scan
_exptl_absorpt_process_details 'SADABS (Sheldrick, 2005)'
_exptl_crystal_colour Colourless
_exptl_crystal_density_diffrn 1.376
_exptl_crystal_density_meas ?
_exptl_crystal_density_method 'not measured'
_exptl_crystal_description 'Thin Plate'
_exptl_crystal_F_000 348
_exptl_crystal_size_max 0.30
_exptl_crystal_size_mid 0.28
_exptl_crystal_size_min 0.06
_refine_diff_density_max 0.349
_refine_diff_density_min -0.287
_refine_diff_density_rms 0.074
_refine_ls_extinction_method none
_refine_ls_goodness_of_fit_ref 1.100
_refine_ls_hydrogen_treatment mixed
_refine_ls_matrix_type full
_refine_ls_number_parameters 118
_refine_ls_number_reflns 1812
_refine_ls_number_restraints 0
_refine_ls_restrained_S_all 1.100
_refine_ls_R_factor_all 0.1244
_refine_ls_R_factor_gt 0.0795
_refine_ls_shift/su_max 0.000
_refine_ls_shift/su_mean 0.000
_refine_ls_structure_factor_coef Fsqd
_refine_ls_weighting_details 'calc w=1/[\s^2^(Fo^2^)+(0.0611P)^2^+0.5660P] where P=(Fo^2^+2Fc^2^)/3'
_refine_ls_weighting_scheme calc
_refine_ls_wR_factor_gt 0.1516
_refine_ls_wR_factor_ref 0.1674
_reflns_number_gt 1265
_reflns_number_total 1812
_reflns_threshold_expression >2sigma(I)
_cod_data_source_file c0ce00224k.txt
_cod_data_source_block compound_2
_cod_depositor_comments
;
The following automatic conversions were performed:
'_symmetry_cell_setting' value 'Monoclinic' changed to 'monoclinic'
according to '/home/saulius/struct/CIF-dictionaries/cif_core.dic'
dictionary named 'cif_core.dic' version 2.4.1 from
2010-06-29.

'_exptl_absorpt_correction_type' value 'Multi-scan' changed
to 'multi-scan' according to
'/home/saulius/struct/CIF-dictionaries/cif_core.dic' dictionary named
'cif_core.dic' version 2.4.1 from 2010-06-29.

Automatic conversion script
Id: cif_fix_enum 1555 2011-01-17 13:19:09Z saulius 

The following automatic conversions were performed:

'_exptl_crystal_density_meas' value 'Not Measured' was changed to '?'
- the value is perceived as not measured.

Automatic conversion script
Id: cif_fix_values 3008 2015-01-20 13:52:24Z robertas 
;
_cod_original_sg_symbol_H-M P2(1)/c
_cod_database_code 7205584

loop_
_symmetry_equiv_pos_as_xyz
'x, y, z'
'-x, y+1/2, -z+1/2'
'-x, -y, -z'
'x, -y-1/2, z-1/2'

loop_
_atom_site_label
_atom_site_type_symbol
_atom_site_fract_x
_atom_site_fract_y
_atom_site_fract_z
_atom_site_U_iso_or_equiv
_atom_site_adp_type
_atom_site_occupancy
_atom_site_symmetry_multiplicity
_atom_site_calc_flag
_atom_site_refinement_flags
_atom_site_disorder_assembly
_atom_site_disorder_group
O1 O 0.6501(2) 0.5799(2) 1.1825(2) 0.0173(5) Uani 1 1 d . . .
O2 O 0.6325(2) 0.3468(2) 1.1292(2) 0.0161(5) Uani 1 1 d . . .
C1 C 0.9727(3) 0.5503(3) 0.5442(3) 0.0169(7) Uani 1 1 d . . .
H1 H 0.9838 0.6472 0.5131 0.020 Uiso 1 1 calc R . .
C2 C 0.8975(3) 0.5253(3) 0.6846(3) 0.0144(6) Uani 1 1 d . . .
C3 C 0.8721(3) 0.3887(3) 0.7451(3) 0.0150(7) Uani 1 1 d . . .
H3 H 0.9048 0.3064 0.6944 0.018 Uiso 1 1 calc R . .
C4 C 0.8003(3) 0.3718(3) 0.8773(3) 0.0141(6) Uani 1 1 d . . .
H4 H 0.7841 0.2782 0.9158 0.017 Uiso 1 1 calc R . .
C5 C 0.7509(3) 0.4907(3) 0.9554(3) 0.0134(6) Uani 1 1 d . . .
C6 C 0.7752(3) 0.6268(3) 0.8957(3) 0.0145(6) Uani 1 1 d . . .
H6 H 0.7422 0.7088 0.9466 0.017 Uiso 1 1 calc R . .
C7 C 0.8469(3) 0.6439(3) 0.7632(3) 0.0144(6) Uani 1 1 d . . .
H7 H 0.8622 0.7376 0.7245 0.017 Uiso 1 1 calc R . .
C8 C 0.6714(3) 0.4729(3) 1.0996(3) 0.0123(6) Uani 1 1 d . . .
C9 C 0.4453(3) 0.0423(3) 0.9569(3) 0.0135(6) Uani 1 1 d . . .
H9A H 0.4051 -0.0143 0.8659 0.016 Uiso 1 1 calc R . .
H9B H 0.3759 0.0628 1.0305 0.016 Uiso 1 1 calc R . .
N1 N 0.4982(3) 0.1785(3) 0.8975(3) 0.0118(5) Uani 1 1 d . . .
H1N H 0.551(3) 0.232(3) 0.976(4) 0.014 Uiso 1 1 d . . .
H2N H 0.555(3) 0.164(3) 0.805(4) 0.014 Uiso 1 1 d . . .
H3N H 0.430(3) 0.242(3) 0.864(4) 0.014 Uiso 1 1 d . . .

loop_
_atom_site_aniso_label
_atom_site_aniso_U_11
_atom_site_aniso_U_22
_atom_site_aniso_U_33
_atom_site_aniso_U_23
_atom_site_aniso_U_13
_atom_site_aniso_U_12
O1 0.0264(13) 0.0157(11) 0.0102(10) -0.0018(9) 0.0042(9) 0.0028(9)
O2 0.0278(12) 0.0133(11) 0.0081(10) 0.0002(8) 0.0062(8) -0.0007(9)
C1 0.0241(17) 0.0142(15) 0.0127(14) 0.0050(12) 0.0020(12) -0.0021(13)
C2 0.0162(16) 0.0195(15) 0.0074(14) -0.0006(12) -0.0005(12) 0.0013(12)
C3 0.0196(16) 0.0115(15) 0.0141(15) -0.0006(12) 0.0018(12) 0.0043(12)
C4 0.0165(15) 0.0137(14) 0.0123(14) 0.0005(12) 0.0021(12) 0.0005(12)
C5 0.0134(15) 0.0169(15) 0.0098(14) 0.0001(12) 0.0005(11) 0.0009(11)
C6 0.0189(16) 0.0132(15) 0.0114(14) -0.0011(12) 0.0017(12) 0.0016(12)
C7 0.0177(16) 0.0128(14) 0.0127(14) 0.0022(12) 0.0018(12) -0.0003(12)
C8 0.0172(16) 0.0124(14) 0.0069(14) 0.0022(11) -0.0018(11) 0.0038(11)
C9 0.0204(17) 0.0126(14) 0.0078(13) -0.0009(11) 0.0023(12) -0.0032(12)
N1 0.0164(14) 0.0102(12) 0.0092(12) 0.0002(10) 0.0033(10) 0.0009(10)

loop_
_atom_type_symbol
_atom_type_description
_atom_type_scat_dispersion_real
_atom_type_scat_dispersion_imag
_atom_type_scat_source
C C 0.0033 0.0016 'International Tables Vol C Tables 4.2.6.8 and 6.1.1.4'
H H 0.0000 0.0000 'International Tables Vol C Tables 4.2.6.8 and 6.1.1.4'
N N 0.0061 0.0033 'International Tables Vol C Tables 4.2.6.8 and 6.1.1.4'
O O 0.0106 0.0060 'International Tables Vol C Tables 4.2.6.8 and 6.1.1.4'

loop_
_geom_angle_atom_site_label_1
_geom_angle_atom_site_label_2
_geom_angle_atom_site_label_3
_geom_angle
_geom_angle_site_symmetry_1
_geom_angle_site_symmetry_3
_geom_angle_publ_flag
C1 C1 C2 126.4(3) 3_766 . ?
C3 C2 C7 117.5(3) . . ?
C3 C2 C1 123.7(3) . . ?
C7 C2 C1 118.8(3) . . ?
C4 C3 C2 121.1(3) . . ?
C3 C4 C5 121.0(3) . . ?
C6 C5 C4 118.3(3) . . ?
C6 C5 C8 120.5(3) . . ?
C4 C5 C8 121.2(3) . . ?
C7 C6 C5 120.8(3) . . ?
C6 C7 C2 121.3(3) . . ?
O1 C8 O2 124.3(3) . . ?
O1 C8 C5 119.0(3) . . ?
O2 C8 C5 116.7(2) . . ?
N1 C9 C9 109.8(3) . 3_657 ?

loop_
_geom_bond_atom_site_label_1
_geom_bond_atom_site_label_2
_geom_bond_distance
_geom_bond_site_symmetry_2
_geom_bond_publ_flag
O1 C8 1.245(3) . ?
O2 C8 1.272(3) . ?
C1 C1 1.343(6) 3_766 ?
C1 C2 1.470(4) . ?
C2 C3 1.404(4) . ?
C2 C7 1.406(4) . ?
C3 C4 1.382(4) . ?
C4 C5 1.401(4) . ?
C5 C6 1.395(4) . ?
C5 C8 1.513(4) . ?
C6 C7 1.383(4) . ?
C9 N1 1.482(3) . ?
C9 C9 1.502(6) 3_657 ?

loop_
_geom_hbond_atom_site_label_D
_geom_hbond_atom_site_label_H
_geom_hbond_atom_site_label_A
_geom_hbond_distance_DH
_geom_hbond_distance_HA
_geom_hbond_distance_DA
_geom_hbond_angle_DHA
_geom_hbond_site_symmetry_A
N1 H3N O1 0.94(3) 1.88(3) 2.766(3) 157(3) 3_667
N1 H2N O2 1.01(3) 1.73(3) 2.729(3) 171(3) 4_565
N1 H1N O2 0.96(3) 1.82(3) 2.774(3) 173(3) .
